data_2010566
loop_
_publ_author_name
'Johansson, Maria H.'
'Otto, Stefanus'

_publ_section_title
;
trans-Dichlorobis(triphenylphosphine-P)platinum(II)
;
_journal_name_full 'Acta Crystallographica, Section C'
_journal_page_first e12
_journal_page_last e15
_journal_paper_doi 10.1107/S010827019901608X
_journal_volume 56
_journal_year 2000
_chemical_formula_moiety '[Pt Cl~2~{P(C~6~H~5~)~3~}~2~]'
_chemical_formula_sum 'C36 H30 Cl2 P2 Pt'
_chemical_formula_weight 790.53
_space_group_IT_number 2
_symmetry_cell_setting triclinic
_symmetry_space_group_name_Hall '-P 1'
_symmetry_space_group_name_H-M 'P -1'
_cell_angle_alpha 72.44(3)
_cell_angle_beta 88.50(3)
_cell_angle_gamma 68.19(3)
_cell_formula_units_Z 1
_cell_length_a 9.1857(18)
_cell_length_b 9.6334(19)
_cell_length_c 10.379(2)
_cell_measurement_temperature 293(2)
_cell_volume 809.1(3)
_exptl_crystal_density_diffrn 1.622
_cod_depositor_comments
;
The following automatic conversions were performed:
'_symmetry_cell_setting' value 'Triclinic' changed to 'triclinic'
according to '/home/saulius/struct/CIF-dictionaries/cif_core.dic'
dictionary named 'cif_core.dic' version 2.4.1 from
2010-06-29.

'_geom_bond_publ_flag' value 'Yes' changed to 'yes' according
to '/home/saulius/struct/CIF-dictionaries/cif_core.dic' dictionary named
'cif_core.dic' version 2.4.1 from 2010-06-29 (5 times).

Automatic conversion script
Id: cif_fix_enum 1527 2010-12-29 10:47:43Z saulius 
;
_cod_database_code 2010566

loop_
_symmetry_equiv_pos_as_xyz
'x, y, z'
'-x, -y, -z'

loop_
_atom_site_label
_atom_site_fract_x
_atom_site_fract_y
_atom_site_fract_z
_atom_site_U_iso_or_equiv
_atom_site_adp_type
_atom_site_calc_flag
_atom_site_refinement_flags
_atom_site_occupancy
_atom_site_disorder_assembly
_atom_site_disorder_group
_atom_site_type_symbol
Pt .0000 .0000 .0000 .02923(6) Uani d S 1 . . Pt
P .02119(8) -.20747(9) .19353(7) .03078(16) Uani d . 1 . . P
Cl -.20427(11) .15824(10) .08745(9) .0544(2) Uani d . 1 . . Cl
C11 .1138(3) -.1955(4) .3401(3) .0352(6) Uani d . 1 . . C
C12 .1771(5) -.3245(5) .4553(4) .0604(10) Uani d . 1 . . C
H12 .1746 -.4212 .4591 .072 Uiso calc R 1 . . H
C13 .2449(5) -.3079(6) .5660(4) .0748(13) Uani d . 1 . . C
H13 .2861 -.3941 .6440 .090 Uiso calc R 1 . . H
C14 .2518(5) -.1685(6) .5618(4) .0680(12) Uani d . 1 . . C
H14 .2976 -.1593 .6360 .082 Uiso calc R 1 . . H
C15 .1909(5) -.0413(5) .4472(4) .0637(11) Uani d . 1 . . C
H15 .1967 .0542 .4429 .076 Uiso calc R 1 . . H
C16 .1208(4) -.0547(4) .3379(4) .0462(8) Uani d . 1 . . C
H16 .0775 .0331 .2615 .055 Uiso calc R 1 . . H
C21 -.1704(4) -.2107(4) .2387(3) .0395(7) Uani d . 1 . . C
C22 -.2792(4) -.1819(5) .1354(4) .0600(10) Uani d . 1 . . C
H22 -.2550 -.1584 .0458 .072 Uiso calc R 1 . . H
C23 -.4263(5) -.1881(6) .1660(5) .0722(12) Uani d . 1 . . C
H23 -.4994 -.1706 .0967 .087 Uiso calc R 1 . . H
C24 -.4625(5) -.2195(6) .2963(5) .0737(13) Uani d . 1 . . C
H24 -.5605 -.2236 .3160 .088 Uiso calc R 1 . . H
C25 -.3560(5) -.2453(5) .3993(4) .0662(11) Uani d . 1 . . C
H25 -.3825 -.2652 .4883 .079 Uiso calc R 1 . . H
C26 -.2093(4) -.2420(4) .3713(4) .0480(8) Uani d . 1 . . C
H26 -.1367 -.2608 .4415 .058 Uiso calc R 1 . . H
C31 .1357(4) -.4063(4) .1893(3) .0415(7) Uani d . 1 . . C
C32 .0648(6) -.5092(4) .1847(4) .0670(11) Uani d . 1 . . C
H32 -.0436 -.4794 .1867 .080 Uiso calc R 1 . . H
C33 .1571(8) -.6573(6) .1772(6) .0970(18) Uani d . 1 . . C
H33 .1097 -.7264 .1738 .116 Uiso calc R 1 . . H
C34 .3156(8) -.7026(5) .1747(5) .0959(19) Uani d . 1 . . C
H34 .3763 -.8026 .1705 .115 Uiso calc R 1 . . H
C35 .3858(6) -.6013(5) .1783(4) .0759(14) Uani d . 1 . . C
H35 .4943 -.6325 .1765 .091 Uiso calc R 1 . . H
C36 .2973(4) -.4538(4) .1846(4) .0541(9) Uani d . 1 . . C
H36 .3462 -.3851 .1856 .065 Uiso calc R 1 . . H

loop_
_atom_site_aniso_label
_atom_site_aniso_U_11
_atom_site_aniso_U_22
_atom_site_aniso_U_33
_atom_site_aniso_U_12
_atom_site_aniso_U_13
_atom_site_aniso_U_23
Pt .02712(9) .02976(10) .02844(9) -.00872(7) .00525(6) -.00879(6)
P .0292(4) .0310(4) .0308(4) -.0120(3) .0024(3) -.0072(3)
Cl .0509(5) .0439(5) .0484(5) .0010(4) .0194(4) -.0122(4)
C11 .0287(15) .0428(18) .0336(15) -.0138(13) .0028(12) -.0110(13)
C12 .070(3) .062(3) .046(2) -.031(2) -.0070(18) -.0034(18)
C13 .073(3) .095(4) .039(2) -.024(3) -.0162(19) -.004(2)
C14 .057(2) .105(4) .050(2) -.025(3) .0003(19) -.043(3)
C15 .050(2) .077(3) .073(3) -.016(2) -.003(2) -.046(2)
C16 .0440(19) .0438(19) .0492(19) -.0119(16) -.0003(15) -.0182(16)
C21 .0366(17) .0382(18) .0442(18) -.0167(14) .0046(13) -.0104(14)
C22 .047(2) .090(3) .049(2) -.038(2) .0027(16) -.015(2)
C23 .044(2) .096(3) .081(3) -.037(2) -.005(2) -.022(3)
C24 .047(2) .093(3) .102(4) -.040(2) .033(2) -.045(3)
C25 .061(3) .089(3) .069(3) -.043(2) .033(2) -.038(2)
C26 .048(2) .058(2) .0474(19) -.0287(18) .0150(15) -.0207(17)
C31 .050(2) .0306(17) .0361(16) -.0097(15) -.0021(14) -.0064(13)
C32 .079(3) .044(2) .086(3) -.033(2) .009(2) -.021(2)
C33 .137(5) .047(3) .116(4) -.039(3) .000(4) -.030(3)
C34 .129(5) .037(3) .089(4) .012(3) -.025(3) -.028(2)
C35 .073(3) .056(3) .064(3) .017(2) -.012(2) -.023(2)
C36 .047(2) .047(2) .056(2) -.0023(17) -.0070(17) -.0182(17)

loop_
_geom_bond_atom_site_label_1
_geom_bond_atom_site_label_2
_geom_bond_site_symmetry_2
_geom_bond_distance
_geom_bond_publ_flag
Pt Cl 2 2.2997(11) ?
Pt Cl . 2.2997(11) yes
Pt P . 2.3187(12) yes
Pt P 2 2.3187(12) ?
P C11 . 1.816(3) yes
P C21 . 1.819(3) yes
P C31 . 1.824(3) yes
C11 C16 . 1.375(5) ?
C11 C12 . 1.383(5) ?
C12 C13 . 1.399(6) ?
C13 C14 . 1.355(6) ?
C14 C15 . 1.369(6) ?
C15 C16 . 1.380(5) ?
C21 C22 . 1.377(5) ?
C21 C26 . 1.384(4) ?
C22 C23 . 1.398(5) ?
C23 C24 . 1.355(6) ?
C24 C25 . 1.369(6) ?
C25 C26 . 1.381(5) ?
C31 C32 . 1.385(5) ?
C31 C36 . 1.386(5) ?
C32 C33 . 1.387(6) ?
C33 C34 . 1.358(8) ?
C34 C35 . 1.364(7) ?
C35 C36 . 1.371(5) ?
